data_7200185
loop_
_publ_author_name
'Lin, Jiao-Min'
'Huang, Bei-Shu'
'Guan, Yang-Fan'
'Liu, Zhao-Qing'
'Wang, Dong-Yao'
'Dong, Wen'

_publ_section_title
;
 Syntheses, structures and properties of seven H2BTA coordinating 3-D
 metallic complexes containing 0-, 1-, 2-, and 3-D frameworks (H2BTA =
 bis(tetrazolyl)amine)
;
_journal_issue 2
_journal_name_full CrystEngComm
_journal_page_first 329
_journal_paper_doi 10.1039/b809415b
_journal_volume 11
_journal_year 2009
_chemical_formula_moiety '2(C6 H6 Co N27), 8(H2 O), O'
_chemical_formula_sum 'C12 H28 Co2 N54 O9'
_chemical_formula_weight 1190.74
_chemical_name_systematic
;
?
;
_space_group_IT_number 14
_symmetry_cell_setting monoclinic
_symmetry_space_group_name_Hall '-P 2ybc'
_symmetry_space_group_name_H-M 'P 1 21/c 1'
_atom_sites_solution_hydrogens geom
_atom_sites_solution_primary direct
_atom_sites_solution_secondary difmap
_audit_creation_method SHELXL-97
_cell_angle_alpha 90.00
_cell_angle_beta 102.104(2)
_cell_angle_gamma 90.00
_cell_formula_units_Z 2
_cell_length_a 11.3207(3)
_cell_length_b 13.0862(4)
_cell_length_c 15.3142(4)
_cell_measurement_reflns_used 5156
_cell_measurement_temperature 296(2)
_cell_measurement_theta_max 27.630
_cell_measurement_theta_min 1.84
_cell_volume 2218.28(11)
_computing_cell_refinement 'Bruker SMART'
_computing_data_collection 'Bruker SMART'
_computing_data_reduction 'Bruker SMART'
_computing_molecular_graphics 'Bruker SHELXTL'
_computing_publication_material 'Bruker SHELXTL'
_computing_structure_refinement 'SHELXL-97 (Sheldrick, 1997)'
_computing_structure_solution 'SHELXS-97 (Sheldrick, 1990)'
_diffrn_ambient_temperature 296(2)
_diffrn_measured_fraction_theta_full 0.983
_diffrn_measured_fraction_theta_max 0.983
_diffrn_measurement_device_type 'CCD area detector'
_diffrn_measurement_method 'phi and omega scans'
_diffrn_radiation_monochromator graphite
_diffrn_radiation_source 'fine-focus sealed tube'
_diffrn_radiation_type MoK\a
_diffrn_radiation_wavelength 0.71073
_diffrn_reflns_av_R_equivalents 0.0317
_diffrn_reflns_av_sigmaI/netI 0.0219
_diffrn_reflns_limit_h_max 13
_diffrn_reflns_limit_h_min -14
_diffrn_reflns_limit_k_max 17
_diffrn_reflns_limit_k_min -16
_diffrn_reflns_limit_l_max 19
_diffrn_reflns_limit_l_min -19
_diffrn_reflns_number 33524
_diffrn_reflns_theta_full 27.63
_diffrn_reflns_theta_max 27.63
_diffrn_reflns_theta_min 1.84
_diffrn_standards_decay_% 0
_diffrn_standards_interval_count 0
_diffrn_standards_interval_time .
_diffrn_standards_number 0
_exptl_absorpt_coefficient_mu 0.859
_exptl_absorpt_correction_T_max 0.884
_exptl_absorpt_correction_T_min 0.818
_exptl_absorpt_correction_type empirical
_exptl_absorpt_process_details SADAB
_exptl_crystal_colour red
_exptl_crystal_density_diffrn 1.783
_exptl_crystal_density_meas ?
_exptl_crystal_density_method .
_exptl_crystal_description block
_exptl_crystal_F_000 1208
_exptl_crystal_size_max 0.287
_exptl_crystal_size_mid 0.195
_exptl_crystal_size_min 0.143
_refine_diff_density_max 1.329
_refine_diff_density_min -1.033
_refine_diff_density_rms 0.073
_refine_ls_extinction_coef 0.0000(5)
_refine_ls_extinction_expression Fc^*^=kFc[1+0.001xFc^2^\l^3^/sin(2\q)]^-1/4^
_refine_ls_extinction_method SHELXL
_refine_ls_goodness_of_fit_ref 1.074
_refine_ls_hydrogen_treatment refall
_refine_ls_matrix_type full
_refine_ls_number_parameters 393
_refine_ls_number_reflns 5156
_refine_ls_number_restraints 6
_refine_ls_restrained_S_all 1.075
_refine_ls_R_factor_all 0.0493
_refine_ls_R_factor_gt 0.0423
_refine_ls_shift/su_max 0.035
_refine_ls_shift/su_mean 0.040
_refine_ls_structure_factor_coef Fsqd
_refine_ls_weighting_details 'calc w=1/[\s^2^(Fo^2^)+(0.0619P)^2^+2.2570P] where P=(Fo^2^+2Fc^2^)/3'
_refine_ls_weighting_scheme calc
_refine_ls_wR_factor_gt 0.1144
_refine_ls_wR_factor_ref 0.1197
_reflns_number_gt 4345
_reflns_number_total 5071
_reflns_threshold_expression >2sigma(I)
_cod_data_source_file b809415b.txt
_cod_data_source_block 1
_cod_original_sg_symbol_H-M P21/c
_cod_database_code 7200185

loop_
_symmetry_equiv_pos_as_xyz
'x, y, z'
'-x, y+1/2, -z+1/2'
'-x, -y, -z'
'x, -y-1/2, z-1/2'

loop_
_atom_site_label
_atom_site_type_symbol
_atom_site_fract_x
_atom_site_fract_y
_atom_site_fract_z
_atom_site_U_iso_or_equiv
_atom_site_adp_type
_atom_site_occupancy
_atom_site_symmetry_multiplicity
_atom_site_calc_flag
_atom_site_refinement_flags
_atom_site_disorder_assembly
_atom_site_disorder_group
Co1 Co 0.81885(3) 0.82690(2) 0.220920(19) 0.02271(12) Uani 1 1 d . . .
N19 N 0.92687(18) 0.75592(14) 0.16132(13) 0.0266(4) Uani 1 1 d . . .
N1 N 0.95501(17) 0.86355(15) 0.31264(13) 0.0262(4) Uani 1 1 d . . .
N6 N 0.71851(18) 0.89905(16) 0.28689(13) 0.0269(4) Uani 1 1 d . . .
N5 N 0.85938(19) 0.93402(18) 0.42403(14) 0.0311(5) Uani 1 1 d . . .
N24 N 0.84368(18) 0.94776(15) 0.15774(13) 0.0252(4) Uani 1 1 d . . .
N15 N 0.68767(19) 0.78777(16) 0.12542(14) 0.0295(4) Uani 1 1 d . . .
N10 N 0.78936(19) 0.70361(16) 0.28111(14) 0.0303(4) Uani 1 1 d . . .
N25 N 0.7816(2) 1.03622(16) 0.15796(15) 0.0344(5) Uani 1 1 d . . .
N7 N 0.5986(2) 0.91798(19) 0.25773(15) 0.0374(5) Uani 1 1 d . . .
N27 N 0.8982(2) 1.05303(17) 0.06270(15) 0.0358(5) Uani 1 1 d . . .
N26 N 0.8148(2) 1.09774(17) 0.10170(16) 0.0376(5) Uani 1 1 d . . .
N20 N 0.9654(2) 0.65761(17) 0.18098(18) 0.0426(6) Uani 1 1 d . . .
N23 N 0.9925(2) 0.89056(16) 0.07793(15) 0.0352(5) Uani 1 1 d . . .
H5 H 1.0404 0.9076 0.0436 0.042 Uiso 1 1 calc R . .
N22 N 1.0732(2) 0.72324(17) 0.09755(16) 0.0369(5) Uani 1 1 d . . .
H6 H 1.1274 0.7295 0.0660 0.044 Uiso 1 1 calc R . .
N11 N 0.8409(3) 0.6810(2) 0.36784(17) 0.0456(6) Uani 1 1 d . . .
N4 N 1.07138(19) 0.92754(18) 0.43253(14) 0.0339(5) Uani 1 1 d . . .
N2 N 1.07191(19) 0.85442(18) 0.30464(15) 0.0345(5) Uani 1 1 d . . .
N9 N 0.6513(2) 0.97855(18) 0.38898(15) 0.0360(5) Uani 1 1 d . . .
H2 H 0.6476 1.0085 0.4383 0.043 Uiso 1 1 calc R . .
N3 N 1.1392(2) 0.89237(19) 0.37639(15) 0.0374(5) Uani 1 1 d . . .
N18 N 0.5682(2) 0.6927(2) 0.02672(19) 0.0496(7) Uani 1 1 d . . .
N8 N 0.5585(2) 0.9660(2) 0.31880(17) 0.0430(6) Uani 1 1 d . . .
N17 N 0.5728(3) 0.7882(2) -0.00566(18) 0.0520(7) Uani 1 1 d . . .
N21 N 1.0524(3) 0.63843(18) 0.14244(19) 0.0487(6) Uani 1 1 d . . .
N12 N 0.8115(3) 0.5892(2) 0.3844(2) 0.0581(8) Uani 1 1 d . . .
N13 N 0.7410(3) 0.5511(2) 0.3089(2) 0.0594(8) Uani 1 1 d . . .
H4 H 0.7106 0.4906 0.3027 0.071 Uiso 1 1 calc R . .
N14 N 0.6622(3) 0.6138(2) 0.1622(2) 0.0546(8) Uani 1 1 d . . .
N16 N 0.6436(2) 0.8454(2) 0.05174(17) 0.0447(6) Uani 1 1 d . . .
C2 C 0.7494(2) 0.93700(18) 0.36928(15) 0.0270(5) Uani 1 1 d . . .
C3 C 0.6394(2) 0.6959(2) 0.1066(2) 0.0375(6) Uani 1 1 d . . .
C1 C 0.9586(2) 0.90885(18) 0.39091(15) 0.0269(5) Uani 1 1 d . . .
C4 C 0.7265(3) 0.6221(2) 0.2465(2) 0.0409(6) Uani 1 1 d . . .
C6 C 0.9137(2) 0.96108(18) 0.09891(16) 0.0279(5) Uani 1 1 d . . .
C5 C 0.9961(2) 0.79495(19) 0.11031(15) 0.0276(5) Uani 1 1 d . . .
O1 O 0.61883(19) 0.05862(15) 0.54291(13) 0.0320(4) Uani 1 1 d . . .
O2 O 0.2667(2) 0.75043(19) 0.0290(2) 0.0493(6) Uani 1 1 d . . .
O3 O 0.4247(6) 0.8144(4) 0.8117(3) 0.1340(18) Uani 1 1 d D . .
O4 O 0.6804(8) 0.3537(5) 0.2916(7) 0.292(6) Uani 1 1 d D . .
O5 O 0.5921(5) 0.4525(5) 0.4261(4) 0.0828(18) Uani 0.50 1 d P . .
H1 H 0.870(3) 0.971(3) 0.465(2) 0.052(10) Uiso 1 1 d . . .
H3 H 0.633(4) 0.568(4) 0.150(3) 0.072(14) Uiso 1 1 d . . .
H7 H 0.302(4) 0.787(4) 0.063(3) 0.069(15) Uiso 1 1 d . . .
H8 H 0.246(4) 0.779(4) -0.013(3) 0.070(16) Uiso 1 1 d . . .
H10 H 0.459(4) 0.869(2) 0.840(3) 0.069(14) Uiso 1 1 d D . .
H9 H 0.352(5) 0.828(18) 0.81(3) 1.0(3) Uiso 1 1 d D . .
H12 H 0.678(3) 0.303(2) 0.258(2) 0.042(10) Uiso 1 1 d D . .
H13 H 0.676(4) 0.091(3) 0.560(2) 0.050(11) Uiso 1 1 d . . .
H14 H 0.564(3) 0.098(3) 0.523(2) 0.052(10) Uiso 1 1 d . . .
H11 H 0.622(2) 0.346(2) 0.3174(19) 0.021(7) Uiso 1 1 d D . .

loop_
_atom_site_aniso_label
_atom_site_aniso_U_11
_atom_site_aniso_U_22
_atom_site_aniso_U_33
_atom_site_aniso_U_23
_atom_site_aniso_U_13
_atom_site_aniso_U_12
Co1 0.02392(18) 0.02216(18) 0.02254(18) -0.00334(11) 0.00599(12) -0.00368(11)
N19 0.0309(10) 0.0204(9) 0.0291(10) -0.0034(7) 0.0081(8) -0.0014(8)
N1 0.0254(10) 0.0282(10) 0.0254(9) -0.0047(8) 0.0062(8) -0.0023(8)
N6 0.0246(9) 0.0308(10) 0.0261(10) -0.0027(8) 0.0073(8) -0.0027(8)
N5 0.0309(11) 0.0375(12) 0.0257(10) -0.0091(9) 0.0075(9) -0.0023(9)
N24 0.0275(10) 0.0232(9) 0.0258(9) -0.0040(7) 0.0077(8) -0.0015(7)
N15 0.0307(10) 0.0269(10) 0.0299(10) -0.0028(8) 0.0038(8) -0.0037(8)
N10 0.0312(11) 0.0297(10) 0.0309(10) 0.0033(8) 0.0085(9) -0.0027(8)
N25 0.0419(12) 0.0250(10) 0.0396(12) -0.0022(9) 0.0164(10) 0.0024(9)
N7 0.0275(11) 0.0495(14) 0.0360(12) -0.0045(10) 0.0085(9) 0.0020(10)
N27 0.0438(13) 0.0277(11) 0.0408(12) 0.0041(9) 0.0200(10) 0.0052(9)
N26 0.0453(13) 0.0277(11) 0.0455(13) 0.0023(9) 0.0226(11) 0.0056(9)
N20 0.0550(15) 0.0226(11) 0.0566(15) 0.0009(10) 0.0260(12) 0.0038(10)
N23 0.0410(12) 0.0307(11) 0.0402(12) 0.0072(9) 0.0234(10) 0.0068(9)
N22 0.0416(12) 0.0292(11) 0.0451(13) -0.0022(9) 0.0208(10) 0.0046(9)
N11 0.0557(16) 0.0454(14) 0.0348(12) 0.0115(10) 0.0072(11) -0.0021(11)
N4 0.0295(11) 0.0410(12) 0.0295(10) -0.0080(9) 0.0021(9) 0.0003(9)
N2 0.0265(10) 0.0421(12) 0.0340(11) -0.0075(9) 0.0045(9) -0.0004(9)
N9 0.0354(12) 0.0434(13) 0.0313(11) -0.0058(9) 0.0120(9) 0.0026(10)
N3 0.0275(11) 0.0482(14) 0.0347(11) -0.0104(10) 0.0029(9) 0.0000(9)
N18 0.0475(15) 0.0393(13) 0.0515(15) -0.0064(11) -0.0133(12) -0.0071(11)
N8 0.0325(12) 0.0559(15) 0.0423(13) -0.0047(11) 0.0119(10) 0.0066(11)
N17 0.0548(16) 0.0451(15) 0.0458(14) -0.0010(12) -0.0128(12) -0.0093(12)
N21 0.0601(16) 0.0278(12) 0.0669(17) 0.0021(11) 0.0332(14) 0.0073(11)
N12 0.0628(18) 0.0541(17) 0.0543(16) 0.0245(14) 0.0051(14) -0.0078(14)
N13 0.0504(16) 0.0431(15) 0.077(2) 0.0263(14) -0.0040(15) -0.0148(12)
N14 0.0583(17) 0.0301(13) 0.0629(18) 0.0028(12) -0.0157(14) -0.0193(12)
N16 0.0464(14) 0.0426(14) 0.0376(13) 0.0034(10) -0.0082(11) -0.0100(11)
C2 0.0311(12) 0.0262(11) 0.0265(11) -0.0026(9) 0.0124(10) -0.0029(9)
C3 0.0312(13) 0.0313(13) 0.0450(15) -0.0043(11) -0.0032(11) -0.0053(10)
C1 0.0293(12) 0.0261(11) 0.0245(11) -0.0031(9) 0.0042(9) -0.0023(9)
C4 0.0352(14) 0.0298(13) 0.0550(17) 0.0100(12) 0.0036(13) -0.0067(11)
C6 0.0303(12) 0.0266(11) 0.0284(11) 0.0007(9) 0.0099(10) -0.0009(9)
C5 0.0295(12) 0.0274(11) 0.0260(11) -0.0046(9) 0.0063(9) 0.0002(9)
O1 0.0266(10) 0.0322(10) 0.0368(10) 0.0006(8) 0.0057(8) 0.0029(8)
O2 0.0447(13) 0.0416(13) 0.0645(17) 0.0017(13) 0.0178(12) 0.0052(10)
O3 0.188(5) 0.125(4) 0.081(3) -0.008(3) 0.010(3) 0.060(4)
O4 0.281(9) 0.091(4) 0.367(11) 0.109(5) -0.243(8) -0.095(5)
O5 0.069(4) 0.088(4) 0.086(4) 0.017(3) 0.004(3) -0.026(3)

loop_
_atom_type_symbol
_atom_type_description
_atom_type_scat_dispersion_real
_atom_type_scat_dispersion_imag
_atom_type_scat_source
C C 0.0033 0.0016 'International Tables Vol C Tables 4.2.6.8 and 6.1.1.4'
H H 0.0000 0.0000 'International Tables Vol C Tables 4.2.6.8 and 6.1.1.4'
N N 0.0061 0.0033 'International Tables Vol C Tables 4.2.6.8 and 6.1.1.4'
O O 0.0106 0.0060 'International Tables Vol C Tables 4.2.6.8 and 6.1.1.4'
Co Co 0.3494 0.9721 'International Tables Vol C Tables 4.2.6.8 and 6.1.1.4'

loop_
_geom_angle_atom_site_label_1
_geom_angle_atom_site_label_2
_geom_angle_atom_site_label_3
_geom_angle
_geom_angle_site_symmetry_1
_geom_angle_site_symmetry_3
_geom_angle_publ_flag
N24 Co1 N19 89.06(8) . . ?
N24 Co1 N1 89.01(8) . . ?
N19 Co1 N1 88.56(8) . . ?
N24 Co1 N6 91.46(8) . . ?
N19 Co1 N6 176.50(8) . . ?
N1 Co1 N6 87.99(8) . . ?
N24 Co1 N10 177.96(9) . . ?
N19 Co1 N10 90.80(9) . . ?
N1 Co1 N10 93.01(9) . . ?
N6 Co1 N10 88.80(9) . . ?
N24 Co1 N15 90.43(9) . . ?
N19 Co1 N15 88.67(9) . . ?
N1 Co1 N15 177.18(8) . . ?
N6 Co1 N15 94.79(9) . . ?
N10 Co1 N15 87.54(9) . . ?
C5 N19 N20 107.0(2) . . ?
C5 N19 Co1 127.80(17) . . ?
N20 N19 Co1 123.82(16) . . ?
C1 N1 N2 105.88(19) . . ?
C1 N1 Co1 129.81(17) . . ?
N2 N1 Co1 124.10(15) . . ?
C2 N6 N7 106.8(2) . . ?
C2 N6 Co1 127.95(17) . . ?
N7 N6 Co1 125.24(16) . . ?
C2 N5 C1 120.0(2) . . ?
C2 N5 H1 117(3) . . ?
C1 N5 H1 116(3) . . ?
C6 N24 N25 105.83(19) . . ?
C6 N24 Co1 128.67(16) . . ?
N25 N24 Co1 125.20(15) . . ?
C3 N15 N16 105.0(2) . . ?
C3 N15 Co1 128.61(19) . . ?
N16 N15 Co1 124.96(17) . . ?
C4 N10 N11 107.3(2) . . ?
C4 N10 Co1 127.91(19) . . ?
N11 N10 Co1 124.49(18) . . ?
N26 N25 N24 107.92(19) . . ?
N8 N7 N6 109.3(2) . . ?
C6 N27 N26 104.6(2) . . ?
N25 N26 N27 110.7(2) . . ?
N21 N20 N19 108.9(2) . . ?
C5 N23 C6 120.8(2) . . ?
C5 N23 H5 119.6 . . ?
C6 N23 H5 119.6 . . ?
C5 N22 N21 108.4(2) . . ?
C5 N22 H6 125.8 . . ?
N21 N22 H6 125.8 . . ?
N12 N11 N10 108.6(2) . . ?
C1 N4 N3 104.51(19) . . ?
N3 N2 N1 107.5(2) . . ?
C2 N9 N8 108.6(2) . . ?
C2 N9 H2 125.7 . . ?
N8 N9 H2 125.7 . . ?
N2 N3 N4 111.0(2) . . ?
C3 N18 N17 104.4(2) . . ?
N7 N8 N9 107.8(2) . . ?
N16 N17 N18 110.6(2) . . ?
N20 N21 N22 107.9(2) . . ?
N11 N12 N13 107.8(2) . . ?
C4 N13 N12 108.7(3) . . ?
C4 N13 H4 125.6 . . ?
N12 N13 H4 125.6 . . ?
C4 N14 C3 121.9(3) . . ?
C4 N14 H3 118(4) . . ?
C3 N14 H3 119(4) . . ?
N17 N16 N15 108.0(2) . . ?
N9 C2 N6 107.6(2) . . ?
N9 C2 N5 125.3(2) . . ?
N6 C2 N5 127.1(2) . . ?
N18 C3 N15 112.0(3) . . ?
N18 C3 N14 123.6(3) . . ?
N15 C3 N14 124.3(3) . . ?
N4 C1 N1 111.1(2) . . ?
N4 C1 N5 124.1(2) . . ?
N1 C1 N5 124.7(2) . . ?
N13 C4 N10 107.5(3) . . ?
N13 C4 N14 126.7(3) . . ?
N10 C4 N14 125.7(3) . . ?
N27 C6 N24 111.0(2) . . ?
N27 C6 N23 123.5(2) . . ?
N24 C6 N23 125.5(2) . . ?
N19 C5 N22 107.8(2) . . ?
N19 C5 N23 127.1(2) . . ?
N22 C5 N23 125.1(2) . . ?
H13 O1 H14 107(4) . . ?
H7 O2 H8 107(5) . . ?
H10 O3 H9 98(2) . . ?
H12 O4 H11 106(2) . . ?

loop_
_geom_bond_atom_site_label_1
_geom_bond_atom_site_label_2
_geom_bond_distance
_geom_bond_site_symmetry_2
_geom_bond_publ_flag
Co1 N24 1.906(2) . ?
Co1 N19 1.9128(19) . ?
Co1 N1 1.916(2) . ?
Co1 N6 1.919(2) . ?
Co1 N10 1.922(2) . ?
Co1 N15 1.922(2) . ?
N19 C5 1.320(3) . ?
N19 N20 1.372(3) . ?
N1 C1 1.330(3) . ?
N1 N2 1.360(3) . ?
N6 C2 1.333(3) . ?
N6 N7 1.360(3) . ?
N5 C2 1.348(3) . ?
N5 C1 1.367(3) . ?
N5 H1 0.78(4) . ?
N24 C6 1.331(3) . ?
N24 N25 1.354(3) . ?
N15 C3 1.326(3) . ?
N15 N16 1.362(3) . ?
N10 C4 1.329(3) . ?
N10 N11 1.366(3) . ?
N25 N26 1.291(3) . ?
N7 N8 1.285(3) . ?
N27 C6 1.321(3) . ?
N27 N26 1.351(3) . ?
N20 N21 1.274(3) . ?
N23 C5 1.343(3) . ?
N23 C6 1.368(3) . ?
N23 H5 0.8600 . ?
N22 C5 1.324(3) . ?
N22 N21 1.352(3) . ?
N22 H6 0.8600 . ?
N11 N12 1.286(4) . ?
N4 C1 1.324(3) . ?
N4 N3 1.348(3) . ?
N2 N3 1.298(3) . ?
N9 C2 1.327(3) . ?
N9 N8 1.346(3) . ?
N9 H2 0.8600 . ?
N18 C3 1.317(4) . ?
N18 N17 1.349(4) . ?
N17 N16 1.296(3) . ?
N12 N13 1.355(4) . ?
N13 C4 1.318(4) . ?
N13 H4 0.8600 . ?
N14 C4 1.346(4) . ?
N14 C3 1.363(4) . ?
N14 H3 0.69(5) . ?
O1 H13 0.77(4) . ?
O1 H14 0.81(4) . ?
O2 H7 0.76(5) . ?
O2 H8 0.74(5) . ?
O3 H10 0.881(10) . ?
O3 H9 0.849(11) . ?
O4 H12 0.840(10) . ?
O4 H11 0.846(10) . ?
